data_7061676
loop_
_publ_author_name
'Ishizaka, Yusuke'
'Matsumoto, Kazuhiro'
'Sato, Kazuhiko'
'Choi, Jun-Chul'

_publ_section_title
;
 Multinuclear rhodium complexes supported by tetra-tert-butoxy disiloxide
 ligand: synthesis, structure, and reactivity
;
_journal_issue 33
_journal_name_full 'New Journal of Chemistry'
_journal_page_first 16040
_journal_page_last 16046
_journal_paper_doi 10.1039/D2NJ03095K
_journal_volume 46
_journal_year 2022
_chemical_formula_sum 'C14 H36 O3.5 P2 Rh Si'
_chemical_formula_weight 453.37
_space_group_crystal_system monoclinic
_space_group_IT_number 15
_space_group_name_Hall '-I 2ya'
_space_group_name_H-M_alt 'I 1 2/a 1'
_atom_sites_solution_hydrogens geom
_audit_creation_method SHELXL-2016/3
_audit_update_record
;
2022-05-24 deposited with the CCDC.	2022-07-25 downloaded from the CCDC.
;
_cell_angle_alpha 90
_cell_angle_beta 102.325(2)
_cell_angle_gamma 90
_cell_formula_units_Z 8
_cell_length_a 18.8299(3)
_cell_length_b 11.5790(2)
_cell_length_c 20.3542(4)
_cell_measurement_reflns_used 16565
_cell_measurement_temperature 293(2)
_cell_measurement_theta_max 30.2540
_cell_measurement_theta_min 3.4860
_cell_volume 4335.57(14)
_computing_structure_refinement 'SHELXL-2016/3 (Sheldrick, 2016)'
_computing_structure_solution 'SHELXT 2014/5 (Sheldrick, 2014)'
_diffrn_ambient_temperature 293(2)
_diffrn_measured_fraction_theta_full 0.999
_diffrn_measured_fraction_theta_max 0.999
_diffrn_measurement_device_type 'XtaLAB AFC10 (RCD3): quarter-chi single'
_diffrn_radiation_type MoK\a
_diffrn_radiation_wavelength 0.71073
_diffrn_reflns_av_R_equivalents 0.0138
_diffrn_reflns_av_unetI/netI 0.0102
_diffrn_reflns_Laue_measured_fraction_full 0.999
_diffrn_reflns_Laue_measured_fraction_max 0.999
_diffrn_reflns_limit_h_max 22
_diffrn_reflns_limit_h_min -22
_diffrn_reflns_limit_k_max 13
_diffrn_reflns_limit_k_min -13
_diffrn_reflns_limit_l_max 24
_diffrn_reflns_limit_l_min -24
_diffrn_reflns_number 18644
_diffrn_reflns_point_group_measured_fraction_full 0.999
_diffrn_reflns_point_group_measured_fraction_max 0.999
_diffrn_reflns_theta_full 24.998
_diffrn_reflns_theta_max 24.998
_diffrn_reflns_theta_min 2.677
_exptl_absorpt_coefficient_mu 1.000
_exptl_crystal_colour orange
_exptl_crystal_density_diffrn 1.389
_exptl_crystal_description block
_exptl_crystal_F_000 1896
_refine_diff_density_max 0.342
_refine_diff_density_min -0.238
_refine_diff_density_rms 0.044
_refine_ls_extinction_method none
_refine_ls_goodness_of_fit_ref 1.090
_refine_ls_hydrogen_treatment constr
_refine_ls_matrix_type full
_refine_ls_number_parameters 207
_refine_ls_number_reflns 3819
_refine_ls_number_restraints 0
_refine_ls_restrained_S_all 1.090
_refine_ls_R_factor_all 0.0162
_refine_ls_R_factor_gt 0.0155
_refine_ls_shift/su_max 0.004
_refine_ls_shift/su_mean 0.000
_refine_ls_structure_factor_coef Fsqd
_refine_ls_weighting_details 'w=1/[\s^2^(Fo^2^)+(0.0145P)^2^+6.3719P] where P=(Fo^2^+2Fc^2^)/3'
_refine_ls_weighting_scheme calc
_refine_ls_wR_factor_gt 0.0381
_refine_ls_wR_factor_ref 0.0384
_reflns_Friedel_coverage 0.000
_reflns_number_gt 3705
_reflns_number_total 3819
_reflns_threshold_expression 'I > 2\s(I)'
_cod_data_source_file d2nj03095k2.cif
_cod_data_source_block ishi40p
_cod_depositor_comments 'Adding full bibliography for 7061675--7061677.cif.'
_cod_original_sg_symbol_H-M 'I 2/a'
_cod_original_formula_sum 'C14 H36 O3.50 P2 Rh Si'
_cod_database_code 7061676
_shelx_shelxl_version_number 2016/3
_shelx_space_group_comment
;
The symmetry employed for this shelxl refinement is uniquely defined
by the following loop, which should always be used as a source of
symmetry information in preference to the above space-group names.
They are only intended as comments.
;

loop_
_space_group_symop_operation_xyz
'x, y, z'
'-x+1/2, y, -z'
'x+1/2, y+1/2, z+1/2'
'-x+1, y+1/2, -z+1/2'
'-x, -y, -z'
'x-1/2, -y, z'
'-x+1/2, -y+1/2, -z+1/2'
'x, -y+1/2, z+1/2'

loop_
_atom_site_label
_atom_site_type_symbol
_atom_site_fract_x
_atom_site_fract_y
_atom_site_fract_z
_atom_site_U_iso_or_equiv
_atom_site_adp_type
_atom_site_occupancy
_atom_site_site_symmetry_order
_atom_site_calc_flag
_atom_site_refinement_flags_posn
_atom_site_refinement_flags_adp
_atom_site_refinement_flags_occupancy
_atom_site_disorder_assembly
_atom_site_disorder_group
RH01 Rh 0.75008(2) 0.50348(2) 0.56905(2) 0.00868(4) Uani 1 1 d . . . . .
P2 P 0.66296(2) 0.58139(3) 0.60850(2) 0.01197(8) Uani 1 1 d . . . . .
P1 P 0.83691(2) 0.59140(3) 0.63812(2) 0.01425(9) Uani 1 1 d . . . . .
SI04 Si 0.67000(2) 0.28611(3) 0.48975(2) 0.00943(9) Uani 1 1 d . . . . .
O1 O 0.67709(5) 0.42384(8) 0.48543(5) 0.0100(2) Uani 1 1 d . . . . .
O2 O 0.750000 0.22334(12) 0.500000 0.0112(3) Uani 1 2 d S T P . .
O3 O 0.63360(5) 0.26005(9) 0.55426(5) 0.0133(2) Uani 1 1 d . . . . .
O4 O 0.61568(5) 0.23123(9) 0.42385(5) 0.0148(2) Uani 1 1 d . . . . .
C14 C 0.57387(8) 0.54927(14) 0.55678(8) 0.0192(3) Uani 1 1 d . . . . .
H14A H 0.564874 0.467757 0.557850 0.029 Uiso 1 1 calc R U . . .
H14B H 0.572384 0.572911 0.511296 0.029 Uiso 1 1 calc R U . . .
H14C H 0.537320 0.590190 0.573878 0.029 Uiso 1 1 calc R U . . .
C1 C 0.59268(8) 0.16617(13) 0.57370(8) 0.0152(3) Uani 1 1 d . . . . .
C5 C 0.62656(8) 0.17057(13) 0.36498(7) 0.0162(3) Uani 1 1 d . . . . .
C7 C 0.68327(9) 0.23096(14) 0.33384(8) 0.0187(3) Uani 1 1 d . . . . .
H7A H 0.668723 0.309503 0.323522 0.028 Uiso 1 1 calc R U . . .
H7B H 0.687474 0.191641 0.293323 0.028 Uiso 1 1 calc R U . . .
H7C H 0.729362 0.229819 0.365054 0.028 Uiso 1 1 calc R U . . .
C12 C 0.65782(9) 0.73916(14) 0.61264(8) 0.0205(3) Uani 1 1 d . . . . .
H12A H 0.658899 0.771356 0.569402 0.031 Uiso 1 1 calc R U . . .
H12B H 0.698458 0.767720 0.645401 0.031 Uiso 1 1 calc R U . . .
H12C H 0.613422 0.761065 0.625294 0.031 Uiso 1 1 calc R U . . .
C13 C 0.64847(9) 0.53981(16) 0.69142(8) 0.0237(4) Uani 1 1 d . . . . .
H13A H 0.605184 0.576288 0.699102 0.036 Uiso 1 1 calc R U . . .
H13B H 0.689366 0.563859 0.725395 0.036 Uiso 1 1 calc R U . . .
H13C H 0.643250 0.457464 0.693232 0.036 Uiso 1 1 calc R U . . .
C11 C 0.92519(9) 0.52072(15) 0.64790(9) 0.0229(4) Uani 1 1 d . . . . .
H11A H 0.962671 0.572340 0.669950 0.034 Uiso 1 1 calc R U . . .
H11B H 0.933556 0.500550 0.604436 0.034 Uiso 1 1 calc R U . . .
H11C H 0.925772 0.452077 0.674468 0.034 Uiso 1 1 calc R U . . .
C4 C 0.51768(8) 0.16180(15) 0.52717(9) 0.0224(4) Uani 1 1 d . . . . .
H4A H 0.494230 0.235362 0.527442 0.034 Uiso 1 1 calc R U . . .
H4B H 0.488961 0.103217 0.542471 0.034 Uiso 1 1 calc R U . . .
H4C H 0.522623 0.144074 0.482288 0.034 Uiso 1 1 calc R U . . .
C6 C 0.64938(10) 0.04682(14) 0.38429(8) 0.0225(4) Uani 1 1 d . . . . .
H6A H 0.694044 0.047238 0.417497 0.034 Uiso 1 1 calc R U . . .
H6B H 0.656268 0.005683 0.345172 0.034 Uiso 1 1 calc R U . . .
H6C H 0.612205 0.009533 0.402359 0.034 Uiso 1 1 calc R U . . .
C2 C 0.58588(10) 0.19414(15) 0.64533(8) 0.0256(4) Uani 1 1 d . . . . .
H2A H 0.633439 0.198078 0.673998 0.038 Uiso 1 1 calc R U . . .
H2B H 0.558127 0.134831 0.661235 0.038 Uiso 1 1 calc R U . . .
H2C H 0.561782 0.267094 0.645835 0.038 Uiso 1 1 calc R U . . .
C3 C 0.63269(9) 0.05236(14) 0.57268(9) 0.0221(3) Uani 1 1 d . . . . .
H3A H 0.639577 0.037731 0.528034 0.033 Uiso 1 1 calc R U . . .
H3B H 0.604619 -0.009034 0.586139 0.033 Uiso 1 1 calc R U . . .
H3C H 0.679137 0.056517 0.603221 0.033 Uiso 1 1 calc R U . . .
C8 C 0.55245(9) 0.17102(16) 0.31659(8) 0.0257(4) Uani 1 1 d . . . . .
H8A H 0.517298 0.134382 0.337589 0.039 Uiso 1 1 calc R U . . .
H8B H 0.555616 0.129729 0.276412 0.039 Uiso 1 1 calc R U . . .
H8C H 0.537826 0.249236 0.305328 0.039 Uiso 1 1 calc R U . . .
C9 C 0.83666(10) 0.6233(2) 0.72592(9) 0.0341(5) Uani 1 1 d . . . . .
H9A H 0.831154 0.552773 0.749148 0.051 Uiso 1 1 calc R U . . .
H9B H 0.797005 0.674229 0.728065 0.051 Uiso 1 1 calc R U . . .
H9C H 0.881696 0.659571 0.746707 0.051 Uiso 1 1 calc R U . . .
C10 C 0.85781(10) 0.73424(15) 0.60892(11) 0.0324(4) Uani 1 1 d . . . . .
H10A H 0.899444 0.765440 0.639350 0.049 Uiso 1 1 calc R U . . .
H10B H 0.816910 0.784505 0.607232 0.049 Uiso 1 1 calc R U . . .
H10C H 0.868032 0.727777 0.564831 0.049 Uiso 1 1 calc R U . . .

loop_
_atom_site_aniso_label
_atom_site_aniso_U_11
_atom_site_aniso_U_22
_atom_site_aniso_U_33
_atom_site_aniso_U_23
_atom_site_aniso_U_13
_atom_site_aniso_U_12
RH01 0.00931(7) 0.00807(7) 0.00862(7) -0.00129(4) 0.00184(4) -0.00021(4)
P2 0.01323(18) 0.01150(18) 0.01214(18) -0.00064(14) 0.00489(14) 0.00064(15)
P1 0.01285(19) 0.0157(2) 0.01385(19) -0.00583(15) 0.00199(14) -0.00192(15)
SI04 0.01030(18) 0.00863(19) 0.00908(18) -0.00056(15) 0.00146(14) -0.00131(15)
O1 0.0107(5) 0.0094(5) 0.0098(5) 0.0003(4) 0.0019(4) -0.0005(4)
O2 0.0115(7) 0.0085(7) 0.0130(7) 0.000 0.0016(5) 0.000
O3 0.0166(5) 0.0108(5) 0.0132(5) -0.0003(4) 0.0051(4) -0.0043(4)
O4 0.0135(5) 0.0170(5) 0.0132(5) -0.0059(4) 0.0015(4) -0.0018(4)
C14 0.0134(8) 0.0205(8) 0.0239(8) -0.0027(7) 0.0049(6) 0.0012(6)
C1 0.0173(8) 0.0118(7) 0.0182(8) 0.0026(6) 0.0078(6) -0.0038(6)
C5 0.0188(8) 0.0169(8) 0.0119(7) -0.0060(6) 0.0012(6) -0.0027(6)
C7 0.0234(8) 0.0199(8) 0.0128(7) -0.0023(6) 0.0037(6) -0.0018(7)
C12 0.0237(8) 0.0154(8) 0.0236(9) -0.0039(7) 0.0078(7) 0.0035(7)
C13 0.0251(9) 0.0309(9) 0.0181(8) 0.0039(7) 0.0112(7) 0.0018(8)
C11 0.0146(8) 0.0267(9) 0.0255(9) -0.0083(7) -0.0001(7) 0.0000(7)
C4 0.0161(8) 0.0216(8) 0.0301(9) 0.0039(7) 0.0062(7) -0.0051(7)
C6 0.0307(9) 0.0161(8) 0.0220(8) -0.0055(7) 0.0087(7) -0.0040(7)
C2 0.0341(10) 0.0244(9) 0.0227(9) 0.0006(7) 0.0158(7) -0.0079(8)
C3 0.0251(9) 0.0140(8) 0.0285(9) 0.0043(7) 0.0082(7) -0.0008(7)
C8 0.0233(9) 0.0329(10) 0.0180(8) -0.0083(7) -0.0021(7) -0.0059(8)
C9 0.0235(9) 0.0588(13) 0.0188(9) -0.0191(9) 0.0015(7) -0.0020(9)
C10 0.0253(9) 0.0195(9) 0.0509(12) -0.0024(8) 0.0048(8) -0.0079(7)

loop_
_atom_type_symbol
_atom_type_description
_atom_type_scat_dispersion_real
_atom_type_scat_dispersion_imag
_atom_type_scat_source
C C 0.0033 0.0016 'International Tables Vol C Tables 4.2.6.8 and 6.1.1.4'
H H 0.0000 0.0000 'International Tables Vol C Tables 4.2.6.8 and 6.1.1.4'
O O 0.0106 0.0060 'International Tables Vol C Tables 4.2.6.8 and 6.1.1.4'
Si Si 0.0817 0.0704 'International Tables Vol C Tables 4.2.6.8 and 6.1.1.4'
P P 0.1023 0.0942 'International Tables Vol C Tables 4.2.6.8 and 6.1.1.4'
Rh Rh -1.1178 0.9187 'International Tables Vol C Tables 4.2.6.8 and 6.1.1.4'

loop_
_geom_angle_atom_site_label_1
_geom_angle_atom_site_label_2
_geom_angle_atom_site_label_3
_geom_angle
_geom_angle_site_symmetry_1
_geom_angle_site_symmetry_3
_geom_angle_publ_flag
O1 RH01 O1 77.18(4) 2_656 . ?
O1 RH01 P1 93.45(3) 2_656 . ?
O1 RH01 P1 168.20(3) . . ?
O1 RH01 P2 170.39(3) 2_656 . ?
O1 RH01 P2 93.73(3) . . ?
P1 RH01 P2 95.153(15) . . ?
O1 RH01 RH01 49.29(3) 2_656 2_656 ?
O1 RH01 RH01 49.10(3) . 2_656 ?
P1 RH01 RH01 119.210(12) . 2_656 ?
P2 RH01 RH01 122.038(11) . 2_656 ?
C14 P2 C13 100.33(8) . . ?
C14 P2 C12 100.33(8) . . ?
C13 P2 C12 101.54(8) . . ?
C14 P2 RH01 112.18(5) . . ?
C13 P2 RH01 120.32(6) . . ?
C12 P2 RH01 118.87(6) . . ?
C11 P1 C9 100.16(8) . . ?
C11 P1 C10 100.77(9) . . ?
C9 P1 C10 100.43(10) . . ?
C11 P1 RH01 113.78(6) . . ?
C9 P1 RH01 124.76(6) . . ?
C10 P1 RH01 113.49(6) . . ?
O1 SI04 O4 112.77(6) . . ?
O1 SI04 O3 106.37(5) . . ?
O4 SI04 O3 106.97(5) . . ?
O1 SI04 O2 111.18(6) . . ?
O4 SI04 O2 109.17(5) . . ?
O3 SI04 O2 110.26(5) . . ?
SI04 O1 RH01 121.67(5) . 2_656 ?
SI04 O1 RH01 115.40(5) . . ?
RH01 O1 RH01 81.61(3) 2_656 . ?
SI04 O2 SI04 127.57(9) 2_656 . ?
C1 O3 SI04 134.68(9) . . ?
C5 O4 SI04 134.26(9) . . ?
P2 C14 H14A 109.5 . . ?
P2 C14 H14B 109.5 . . ?
H14A C14 H14B 109.5 . . ?
P2 C14 H14C 109.5 . . ?
H14A C14 H14C 109.5 . . ?
H14B C14 H14C 109.5 . . ?
O3 C1 C3 110.84(12) . . ?
O3 C1 C4 109.54(12) . . ?
C3 C1 C4 111.03(13) . . ?
O3 C1 C2 105.20(12) . . ?
C3 C1 C2 109.88(13) . . ?
C4 C1 C2 110.20(13) . . ?
O4 C5 C7 111.04(12) . . ?
O4 C5 C6 109.05(12) . . ?
C7 C5 C6 110.80(13) . . ?
O4 C5 C8 105.20(12) . . ?
C7 C5 C8 110.82(13) . . ?
C6 C5 C8 109.77(13) . . ?
C5 C7 H7A 109.5 . . ?
C5 C7 H7B 109.5 . . ?
H7A C7 H7B 109.5 . . ?
C5 C7 H7C 109.5 . . ?
H7A C7 H7C 109.5 . . ?
H7B C7 H7C 109.5 . . ?
P2 C12 H12A 109.5 . . ?
P2 C12 H12B 109.5 . . ?
H12A C12 H12B 109.5 . . ?
P2 C12 H12C 109.5 . . ?
H12A C12 H12C 109.5 . . ?
H12B C12 H12C 109.5 . . ?
P2 C13 H13A 109.5 . . ?
P2 C13 H13B 109.5 . . ?
H13A C13 H13B 109.5 . . ?
P2 C13 H13C 109.5 . . ?
H13A C13 H13C 109.5 . . ?
H13B C13 H13C 109.5 . . ?
P1 C11 H11A 109.5 . . ?
P1 C11 H11B 109.5 . . ?
H11A C11 H11B 109.5 . . ?
P1 C11 H11C 109.5 . . ?
H11A C11 H11C 109.5 . . ?
H11B C11 H11C 109.5 . . ?
C1 C4 H4A 109.5 . . ?
C1 C4 H4B 109.5 . . ?
H4A C4 H4B 109.5 . . ?
C1 C4 H4C 109.5 . . ?
H4A C4 H4C 109.5 . . ?
H4B C4 H4C 109.5 . . ?
C5 C6 H6A 109.5 . . ?
C5 C6 H6B 109.5 . . ?
H6A C6 H6B 109.5 . . ?
C5 C6 H6C 109.5 . . ?
H6A C6 H6C 109.5 . . ?
H6B C6 H6C 109.5 . . ?
C1 C2 H2A 109.5 . . ?
C1 C2 H2B 109.5 . . ?
H2A C2 H2B 109.5 . . ?
C1 C2 H2C 109.5 . . ?
H2A C2 H2C 109.5 . . ?
H2B C2 H2C 109.5 . . ?
C1 C3 H3A 109.5 . . ?
C1 C3 H3B 109.5 . . ?
H3A C3 H3B 109.5 . . ?
C1 C3 H3C 109.5 . . ?
H3A C3 H3C 109.5 . . ?
H3B C3 H3C 109.5 . . ?
C5 C8 H8A 109.5 . . ?
C5 C8 H8B 109.5 . . ?
H8A C8 H8B 109.5 . . ?
C5 C8 H8C 109.5 . . ?
H8A C8 H8C 109.5 . . ?
H8B C8 H8C 109.5 . . ?
P1 C9 H9A 109.5 . . ?
P1 C9 H9B 109.5 . . ?
H9A C9 H9B 109.5 . . ?
P1 C9 H9C 109.5 . . ?
H9A C9 H9C 109.5 . . ?
H9B C9 H9C 109.5 . . ?
P1 C10 H10A 109.5 . . ?
P1 C10 H10B 109.5 . . ?
H10A C10 H10B 109.5 . . ?
P1 C10 H10C 109.5 . . ?
H10A C10 H10C 109.5 . . ?
H10B C10 H10C 109.5 . . ?

loop_
_geom_bond_atom_site_label_1
_geom_bond_atom_site_label_2
_geom_bond_distance
_geom_bond_site_symmetry_2
_geom_bond_publ_flag
RH01 O1 2.1471(9) 2_656 ?
RH01 O1 2.1534(9) . ?
RH01 P1 2.1691(4) . ?
RH01 P2 2.1707(4) . ?
RH01 RH01 2.8102(2) 2_656 ?
P2 C14 1.8185(16) . ?
P2 C13 1.8307(16) . ?
P2 C12 1.8323(16) . ?
P1 C11 1.8252(17) . ?
P1 C9 1.8257(17) . ?
P1 C10 1.8285(18) . ?
SI04 O1 1.6043(10) . ?
SI04 O4 1.6320(10) . ?
SI04 O3 1.6338(10) . ?
SI04 O2 1.6453(7) . ?
O1 RH01 2.1471(9) 2_656 ?
O2 SI04 1.6453(7) 2_656 ?
O3 C1 1.4360(17) . ?
O4 C5 1.4409(18) . ?
C14 H14A 0.9600 . ?
C14 H14B 0.9600 . ?
C14 H14C 0.9600 . ?
C1 C3 1.520(2) . ?
C1 C4 1.524(2) . ?
C1 C2 1.525(2) . ?
C5 C7 1.523(2) . ?
C5 C6 1.523(2) . ?
C5 C8 1.527(2) . ?
C7 H7A 0.9600 . ?
C7 H7B 0.9600 . ?
C7 H7C 0.9600 . ?
C12 H12A 0.9600 . ?
C12 H12B 0.9600 . ?
C12 H12C 0.9600 . ?
C13 H13A 0.9600 . ?
C13 H13B 0.9600 . ?
C13 H13C 0.9600 . ?
C11 H11A 0.9600 . ?
C11 H11B 0.9600 . ?
C11 H11C 0.9600 . ?
C4 H4A 0.9600 . ?
C4 H4B 0.9600 . ?
C4 H4C 0.9600 . ?
C6 H6A 0.9600 . ?
C6 H6B 0.9600 . ?
C6 H6C 0.9600 . ?
C2 H2A 0.9600 . ?
C2 H2B 0.9600 . ?
C2 H2C 0.9600 . ?
C3 H3A 0.9600 . ?
C3 H3B 0.9600 . ?
C3 H3C 0.9600 . ?
C8 H8A 0.9600 . ?
C8 H8B 0.9600 . ?
C8 H8C 0.9600 . ?
C9 H9A 0.9600 . ?
C9 H9B 0.9600 . ?
C9 H9C 0.9600 . ?
C10 H10A 0.9600 . ?
C10 H10B 0.9600 . ?
C10 H10C 0.9600 . ?

loop_
_geom_torsion_atom_site_label_1
_geom_torsion_atom_site_label_2
_geom_torsion_atom_site_label_3
_geom_torsion_atom_site_label_4
_geom_torsion
_geom_torsion_site_symmetry_1
_geom_torsion_site_symmetry_2
_geom_torsion_site_symmetry_3
_geom_torsion_site_symmetry_4
_geom_torsion_publ_flag
O4 SI04 O1 RH01 -82.45(7) . . . 2_656 ?
O3 SI04 O1 RH01 160.60(6) . . . 2_656 ?
O2 SI04 O1 RH01 40.55(7) . . . 2_656 ?
O4 SI04 O1 RH01 -178.36(5) . . . . ?
O3 SI04 O1 RH01 64.69(7) . . . . ?
O2 SI04 O1 RH01 -55.37(6) . . . . ?
O1 SI04 O2 SI04 4.07(4) . . . 2_656 ?
O4 SI04 O2 SI04 129.11(5) . . . 2_656 ?
O3 SI04 O2 SI04 -113.65(5) . . . 2_656 ?
O1 SI04 O3 C1 156.42(13) . . . . ?
O4 SI04 O3 C1 35.67(14) . . . . ?
O2 SI04 O3 C1 -82.93(14) . . . . ?
O1 SI04 O4 C5 102.30(14) . . . . ?
O3 SI04 O4 C5 -141.11(13) . . . . ?
O2 SI04 O4 C5 -21.81(15) . . . . ?
SI04 O3 C1 C3 53.53(18) . . . . ?
SI04 O3 C1 C4 -69.33(17) . . . . ?
SI04 O3 C1 C2 172.24(11) . . . . ?
SI04 O4 C5 C7 -46.59(19) . . . . ?
SI04 O4 C5 C6 75.78(17) . . . . ?
SI04 O4 C5 C8 -166.53(11) . . . . ?
